data_9011387
loop_
_publ_author_name
'Harrison, W. T. A.'

_publ_section_title
;
 Synthetic mansfieldite, AlAsO4*2H2O
 Locality: synthetic
 Sample: T = 298 K
;
_journal_name_full 'Acta Crystallographica, Section C'
_journal_page_first e421
_journal_page_last e421
_journal_paper_doi 10.1107/S0108270100011690
_journal_volume 56
_journal_year 2000
_chemical_formula_sum 'Al As H4 O6'
_chemical_name_mineral Mansfieldite
_space_group_IT_number 61
_symmetry_space_group_name_Hall '-P 2ac 2ab'
_symmetry_space_group_name_H-M 'P b c a'
_cell_angle_alpha 90
_cell_angle_beta 90
_cell_angle_gamma 90
_cell_formula_units_Z 8
_cell_length_a 8.8218
_cell_length_b 9.8252
_cell_length_c 10.1163
_cell_volume 876.840
_diffrn_ambient_temperature 298
_exptl_crystal_density_diffrn 3.059
_cod_original_formula_sum 'Al As O6 H4'
_cod_database_code 9011387

loop_
_symmetry_equiv_pos_as_xyz
x,y,z
x,1/2-y,1/2+z
-x,1/2+y,1/2-z
1/2-x,1/2+y,z
1/2+x,1/2-y,-z
1/2+x,y,1/2-z
1/2-x,-y,1/2+z
-x,-y,-z

loop_
_atom_site_aniso_label
_atom_site_aniso_U_11
_atom_site_aniso_U_22
_atom_site_aniso_U_33
_atom_site_aniso_U_12
_atom_site_aniso_U_13
_atom_site_aniso_U_23
Al 0.00880 0.00660 0.00740 -0.00030 0.00050 0.00050
As 0.00708 0.00490 0.00611 0.00004 0.00034 0.00017
O1 0.01000 0.00460 0.01400 -0.00020 -0.00020 -0.00140
O2 0.01320 0.01000 0.00760 -0.00190 0.00050 0.00310
O3 0.00700 0.00710 0.01700 0.00170 0.00200 0.00170
O4 0.01200 0.01380 0.00800 -0.00610 -0.00450 0.00030
Ow5 0.01020 0.01490 0.00850 0.00400 -0.00140 -0.00070
Ow6 0.01610 0.01000 0.01550 0.00030 0.00300 0.00000

loop_
_atom_site_label
_atom_site_fract_x
_atom_site_fract_y
_atom_site_fract_z
_atom_site_U_iso_or_equiv
_atom_site_type_symbol
_atom_site_attached_hydrogens
Al 0.14889 0.18020 0.12793 0.00760 Al 0
As 0.03564 -0.13830 0.15010 0.00600 As 0
O1 0.01170 0.03160 0.14290 0.00930 O 0
O2 -0.00290 -0.20080 0.30080 0.01020 O 0
O3 0.21750 -0.17000 0.10960 0.01060 O 0
O4 -0.08350 -0.21720 0.04380 0.01120 O 0
Ow5 0.22830 0.12340 0.29580 0.01120 O 0
Ow6 0.31750 0.07030 0.05620 0.01390 O 0
H51 0.19000 0.17000 0.35400 0.08000 H 0
H52 0.30900 0.11400 0.30100 0.03600 H 0
H61 0.34700 0.09300 -0.01000 0.03300 H 0
H62 0.29500 -0.02300 0.05300 0.04700 H 0

loop_
_cod_changelog_entry_id
_cod_changelog_entry_author
_cod_changelog_entry_date
_cod_changelog_entry_text
1
;cod-tools version 3.8.0
Id: cif_guess_AMCSD_atom_types 9581 2023-05-17 12:35:41Z saulius
;
2023-05-18T08:43:57+03:00
;Derived atom types and hydrogen counts
from atom names that follow the AMCSD naming convention
(Wat == water, O-H == hydroxyl).
;

_cod_duplicate_entry 2011450
